data_7033001
loop_
_publ_author_name
'Marshall-Roth, Travis'
'Brown, Seth N.'

_publ_section_title
;
 Redox activity and \p bonding in a tripodal seven-coordinate
 molybdenum(VI) tris(amidophenolate).
;
_journal_issue 2
_journal_name_full 'Dalton transactions (Cambridge, England : 2003)'
_journal_page_first 677
_journal_page_last 685
_journal_paper_doi 10.1039/c4dt02936d
_journal_volume 44
_journal_year 2015
_chemical_formula_moiety 'C63 H78 Mo N4 O3, C2 H3 N'
_chemical_formula_sum 'C65 H81 Mo N5 O3'
_chemical_formula_weight 1076.29
_chemical_name_common '(MeClamp)Mo . CH3CN'
_chemical_name_systematic
'\k7-[Tris(2-(3,5-di-tert-butyl-2-oxyphenyl)amido-4-methylphenyl)amino]molybdenum(VI) acetonitrile solvate'
_space_group_IT_number 14
_symmetry_cell_setting monoclinic
_symmetry_space_group_name_Hall '-P 2ybc'
_symmetry_space_group_name_H-M 'P 1 21/c 1'
_atom_sites_solution_hydrogens geom
_atom_sites_solution_primary direct
_atom_sites_solution_secondary difmap
_audit_creation_method SHELXL
_cell_angle_alpha 90.00
_cell_angle_beta 94.734(4)
_cell_angle_gamma 90.00
_cell_formula_units_Z 8
_cell_length_a 20.1764(12)
_cell_length_b 46.334(3)
_cell_length_c 12.7362(7)
_cell_measurement_reflns_used 5435
_cell_measurement_temperature 120(2)
_cell_measurement_theta_max 17.65
_cell_measurement_theta_min 2.37
_cell_volume 11865.9(12)
_computing_cell_refinement 'APEX2/SAINT (Bruker, 2004; Sheldrick, 2003)'
_computing_data_collection 'APEX2 (Bruker, 2004)'
_computing_data_reduction SAINT/XPREP
_computing_molecular_graphics 'XP (Sheldrick, 1998)'
_computing_publication_material 'XCIF (Sheldrick, 2001)'
_computing_structure_refinement 'SHELXL (Sheldrick, 2008)'
_computing_structure_solution 'SHELXS (Sheldrick, 2008)'
_diffrn_ambient_temperature 120(2)
_diffrn_detector_area_resol_mean 8.33
_diffrn_measured_fraction_theta_full 0.996
_diffrn_measured_fraction_theta_max 0.996
_diffrn_measurement_device_type 'Bruker APEX-II CCD'
_diffrn_measurement_method '\f and \w scans'
_diffrn_radiation_monochromator graphite
_diffrn_radiation_source 'fine-focus sealed tube'
_diffrn_radiation_type MoK\a
_diffrn_radiation_wavelength 0.71073
_diffrn_reflns_av_R_equivalents 0.1778
_diffrn_reflns_av_sigmaI/netI 0.1325
_diffrn_reflns_limit_h_max 25
_diffrn_reflns_limit_h_min -25
_diffrn_reflns_limit_k_max 58
_diffrn_reflns_limit_k_min -57
_diffrn_reflns_limit_l_max 15
_diffrn_reflns_limit_l_min -15
_diffrn_reflns_number 194202
_diffrn_reflns_theta_full 26.47
_diffrn_reflns_theta_max 26.47
_diffrn_reflns_theta_min 1.66
_exptl_absorpt_coefficient_mu 0.269
_exptl_absorpt_correction_T_max 0.9893
_exptl_absorpt_correction_T_min 0.9117
_exptl_absorpt_correction_type multi-scan
_exptl_absorpt_process_details
;
Blessing, R. H. (1995) Acta Cryst. A51, 33-38.

Sheldrick, G.M. (2008) SADABS v2008/1. Bruker AXS Inc. 
Madison, WI USA.
;
_exptl_crystal_colour purple
_exptl_crystal_density_diffrn 1.205
_exptl_crystal_density_method 'not measured'
_exptl_crystal_description tablet
_exptl_crystal_F_000 4576
_exptl_crystal_size_max 0.35
_exptl_crystal_size_mid 0.14
_exptl_crystal_size_min 0.04
_refine_diff_density_max 0.640
_refine_diff_density_min -0.608
_refine_diff_density_rms 0.097
_refine_ls_extinction_method none
_refine_ls_goodness_of_fit_ref 0.986
_refine_ls_hydrogen_treatment constr
_refine_ls_matrix_type full
_refine_ls_number_parameters 1361
_refine_ls_number_reflns 24403
_refine_ls_number_restraints 0
_refine_ls_restrained_S_all 0.986
_refine_ls_R_factor_all 0.1305
_refine_ls_R_factor_gt 0.0574
_refine_ls_shift/su_max 0.004
_refine_ls_shift/su_mean 0.000
_refine_ls_structure_factor_coef Fsqd
_refine_ls_weighting_details 'calc w=1/[\s^2^(Fo^2^)+(0.0586P)^2^+0.0000P] where P=(Fo^2^+2Fc^2^)/3'
_refine_ls_weighting_scheme calc
_refine_ls_wR_factor_gt 0.1137
_refine_ls_wR_factor_ref 0.1400
_reflns_number_gt 13890
_reflns_number_total 24403
_reflns_threshold_expression >2sigma(I)
_cod_data_source_file c4dt02936d2.cif
_cod_data_source_block meclampmo
_cod_depositor_comments
;
The following automatic conversions were performed:

'_symmetry_cell_setting' value 'Monoclinic' changed to 'monoclinic'
according to
/usr/data/users/saulius/crontab/automatic-downloads/rss-feeds/RSC/lib/dictionaries/cif_core.dic
dictionary named 'cif_core.dic' version 2.4.2 from 2011-04-26.

Automatic conversion script
Id: cif_fix_values 2827 2014-09-09 07:05:25Z andrius 

 Adding full bibliography for 7033000--7033001.cif.
;
_cod_original_cell_volume 11866.0(12)
_cod_original_sg_symbol_H-M P2(1)/c
_cod_database_code 7033001

loop_
_symmetry_equiv_pos_as_xyz
'x, y, z'
'-x, y+1/2, -z+1/2'
'-x, -y, -z'
'x, -y-1/2, z-1/2'

loop_
_atom_site_label
_atom_site_type_symbol
_atom_site_fract_x
_atom_site_fract_y
_atom_site_fract_z
_atom_site_U_iso_or_equiv
_atom_site_adp_type
_atom_site_occupancy
_atom_site_symmetry_multiplicity
_atom_site_calc_flag
_atom_site_refinement_flags
_atom_site_disorder_assembly
_atom_site_disorder_group
Mo1 Mo 0.076882(16) 0.646173(7) 0.06169(3) 0.01618(9) Uani 1 1 d . . .
Mo2 Mo 0.589832(16) 0.596998(7) 0.32989(3) 0.01621(9) Uani 1 1 d . . .
O1 O 0.01163(12) 0.66302(5) -0.04985(19) 0.0177(6) Uani 1 1 d . . .
O2 O 0.12912(12) 0.63868(5) -0.06255(19) 0.0176(6) Uani 1 1 d . . .
O3 O 0.04188(12) 0.60766(5) 0.02310(19) 0.0179(6) Uani 1 1 d . . .
O4 O 0.64470(12) 0.57948(5) 0.45196(19) 0.0182(6) Uani 1 1 d . . .
O5 O 0.53677(12) 0.61045(5) 0.44550(19) 0.0169(6) Uani 1 1 d . . .
O6 O 0.64211(12) 0.63246(5) 0.36667(19) 0.0174(6) Uani 1 1 d . . .
N1 N -0.00889(14) 0.65354(6) 0.1334(2) 0.0157(7) Uani 1 1 d . . .
N2 N 0.13459(14) 0.68216(6) 0.0495(2) 0.0170(7) Uani 1 1 d . . .
N3 N 0.14488(15) 0.61745(7) 0.1379(2) 0.0175(7) Uani 1 1 d . . .
N4 N 0.67124(14) 0.57888(7) 0.2681(2) 0.0166(7) Uani 1 1 d . . .
N5 N 0.51906(15) 0.56525(7) 0.3436(2) 0.0174(7) Uani 1 1 d . . .
N6 N 0.54613(14) 0.62941(7) 0.2350(2) 0.0173(7) Uani 1 1 d . . .
N10 N 0.10408(15) 0.66352(7) 0.2256(2) 0.0174(7) Uani 1 1 d . . .
N20 N 0.55906(15) 0.57893(7) 0.1663(2) 0.0181(7) Uani 1 1 d . . .
C11 C -0.05159(18) 0.66676(8) -0.0322(3) 0.0151(8) Uani 1 1 d . . .
C12 C -0.06485(18) 0.66286(8) 0.0736(3) 0.0159(9) Uani 1 1 d . . .
C13 C -0.12685(18) 0.67057(8) 0.1067(3) 0.0188(9) Uani 1 1 d . . .
H13 H -0.1347 0.6693 0.1790 0.023 Uiso 1 1 calc R . .
C14 C -0.17683(18) 0.68003(8) 0.0336(3) 0.0200(9) Uani 1 1 d . . .
C15 C -0.16284(18) 0.68208(8) -0.0721(3) 0.0207(9) Uani 1 1 d . . .
H15 H -0.1976 0.6881 -0.1221 0.025 Uiso 1 1 calc R . .
C16 C -0.10133(18) 0.67586(8) -0.1082(3) 0.0166(9) Uani 1 1 d . . .
C17 C -0.08659(19) 0.68069(9) -0.2221(3) 0.0220(9) Uani 1 1 d . . .
C18 C -0.24398(19) 0.68945(9) 0.0698(3) 0.0241(10) Uani 1 1 d . . .
C21 C 0.16831(18) 0.65923(8) -0.0971(3) 0.0178(9) Uani 1 1 d . . .
C22 C 0.17546(18) 0.68380(8) -0.0320(3) 0.0177(9) Uani 1 1 d . . .
C23 C 0.22225(19) 0.70490(9) -0.0499(3) 0.0235(10) Uani 1 1 d . . .
H23 H 0.2288 0.7208 -0.0031 0.028 Uiso 1 1 calc R . .
C24 C 0.25922(19) 0.70258(9) -0.1362(3) 0.0238(10) Uani 1 1 d . A .
C25 C 0.24833(19) 0.67871(9) -0.2029(3) 0.0231(10) Uani 1 1 d . . .
H25 H 0.2732 0.6775 -0.2629 0.028 Uiso 1 1 calc R . .
C26 C 0.20364(19) 0.65679(9) -0.1870(3) 0.0204(9) Uani 1 1 d . . .
C27 C 0.19390(19) 0.63091(9) -0.2609(3) 0.0245(10) Uani 1 1 d . . .
C28 C 0.3134(2) 0.72479(10) -0.1570(3) 0.0306(11) Uani 1 1 d . . .
C31 C 0.08555(18) 0.58591(8) 0.0250(3) 0.0185(9) Uani 1 1 d . . .
C32 C 0.14479(19) 0.59031(8) 0.0907(3) 0.0183(9) Uani 1 1 d . . .
C33 C 0.19236(19) 0.56825(9) 0.0981(3) 0.0230(10) Uani 1 1 d . . .
H33 H 0.2319 0.5706 0.1432 0.028 Uiso 1 1 calc R . .
C34 C 0.18242(19) 0.54316(8) 0.0407(3) 0.0212(9) Uani 1 1 d . . .
C35 C 0.12236(19) 0.53956(9) -0.0216(3) 0.0230(10) Uani 1 1 d . . .
H35 H 0.1155 0.5221 -0.0599 0.028 Uiso 1 1 calc R . .
C36 C 0.07256(19) 0.56015(8) -0.0301(3) 0.0201(9) Uani 1 1 d . . .
C37 C 0.00632(19) 0.55548(9) -0.0945(3) 0.0247(10) Uani 1 1 d . . .
C38 C 0.2362(2) 0.51992(9) 0.0402(3) 0.0267(10) Uani 1 1 d . . .
C41 C 0.70555(18) 0.56947(8) 0.4396(3) 0.0171(9) Uani 1 1 d . . .
C42 C 0.72109(18) 0.56698(8) 0.3350(3) 0.0167(9) Uani 1 1 d . . .
C43 C 0.77919(19) 0.55305(8) 0.3106(3) 0.0210(9) Uani 1 1 d . . .
H43 H 0.7877 0.5500 0.2392 0.025 Uiso 1 1 calc R . .
C44 C 0.82439(19) 0.54374(8) 0.3913(3) 0.0202(9) Uani 1 1 d . . .
C45 C 0.80971(19) 0.54844(8) 0.4961(3) 0.0204(9) Uani 1 1 d . . .
H45 H 0.8412 0.5423 0.5511 0.025 Uiso 1 1 calc R . .
C46 C 0.75221(18) 0.56149(8) 0.5237(3) 0.0172(9) Uani 1 1 d . . .
C47 C 0.73965(19) 0.56826(9) 0.6380(3) 0.0214(9) Uani 1 1 d . . .
C48 C 0.88882(19) 0.52821(9) 0.3688(3) 0.0227(10) Uani 1 1 d . . .
C51 C 0.49367(18) 0.59247(8) 0.4861(3) 0.0173(9) Uani 1 1 d . . .
C52 C 0.47862(18) 0.56746(8) 0.4262(3) 0.0181(9) Uani 1 1 d . . .
C53 C 0.42530(18) 0.55024(8) 0.4483(3) 0.0217(9) Uani 1 1 d . . .
H53 H 0.4132 0.5342 0.4044 0.026 Uiso 1 1 calc R . .
C54 C 0.38950(19) 0.55633(9) 0.5345(3) 0.0226(9) Uani 1 1 d . . .
C55 C 0.40984(19) 0.58024(8) 0.5973(3) 0.0208(9) Uani 1 1 d . . .
H55 H 0.3864 0.5842 0.6573 0.025 Uiso 1 1 calc R . .
C56 C 0.46171(18) 0.59832(8) 0.5772(3) 0.0192(9) Uani 1 1 d . . .
C57 C 0.48222(19) 0.62401(9) 0.6494(3) 0.0217(9) Uani 1 1 d . . .
C58 C 0.3273(2) 0.53901(9) 0.5546(3) 0.0281(10) Uani 1 1 d . . .
C61 C 0.61930(18) 0.65834(8) 0.3347(3) 0.0181(9) Uani 1 1 d . . .
C62 C 0.56638(18) 0.65718(8) 0.2549(3) 0.0183(9) Uani 1 1 d . . .
C63 C 0.54432(18) 0.68269(8) 0.2031(3) 0.0196(9) Uani 1 1 d . . .
H63 H 0.5119 0.6818 0.1448 0.024 Uiso 1 1 calc R . .
C64 C 0.57008(19) 0.70896(9) 0.2376(3) 0.0232(10) Uani 1 1 d . B .
C65 C 0.61996(19) 0.70953(9) 0.3220(3) 0.0229(10) Uani 1 1 d . . .
H65 H 0.6367 0.7277 0.3462 0.027 Uiso 1 1 calc R . .
C66 C 0.64565(18) 0.68482(8) 0.3715(3) 0.0185(9) Uani 1 1 d . . .
C67 C 0.69991(19) 0.68568(8) 0.4623(3) 0.0231(10) Uani 1 1 d . . .
C68 C 0.5425(2) 0.73685(9) 0.1860(3) 0.0270(10) Uani 1 1 d . . .
C111 C 0.05536(18) 0.65150(8) 0.2943(3) 0.0179(9) Uani 1 1 d . . .
C112 C -0.00721(18) 0.64691(8) 0.2411(3) 0.0171(9) Uani 1 1 d . . .
C113 C -0.05702(19) 0.63475(8) 0.2955(3) 0.0188(9) Uani 1 1 d . . .
H113 H -0.0992 0.6308 0.2597 0.023 Uiso 1 1 calc R . .
C114 C -0.04580(19) 0.62836(8) 0.4016(3) 0.0205(9) Uani 1 1 d . . .
C115 C 0.0165(2) 0.63349(9) 0.4520(3) 0.0249(10) Uani 1 1 d . . .
H115 H 0.0245 0.6290 0.5247 0.030 Uiso 1 1 calc R . .
C116 C 0.06757(19) 0.64506(9) 0.3989(3) 0.0229(9) Uani 1 1 d . . .
H116 H 0.1101 0.6484 0.4343 0.027 Uiso 1 1 calc R . .
C117 C -0.10072(19) 0.61603(9) 0.4613(3) 0.0250(10) Uani 1 1 d . . .
H11A H -0.0814 0.6040 0.5192 0.038 Uiso 1 1 calc R . .
H11B H -0.1303 0.6043 0.4136 0.038 Uiso 1 1 calc R . .
H11C H -0.1261 0.6318 0.4898 0.038 Uiso 1 1 calc R . .
C121 C 0.10102(18) 0.69499(8) 0.2140(3) 0.0190(9) Uani 1 1 d . . .
C122 C 0.12340(18) 0.70468(8) 0.1184(3) 0.0186(9) Uani 1 1 d . . .
C123 C 0.12675(18) 0.73414(8) 0.1009(3) 0.0222(9) Uani 1 1 d . . .
H123 H 0.1403 0.7410 0.0357 0.027 Uiso 1 1 calc R . .
C124 C 0.11053(19) 0.75386(9) 0.1777(3) 0.0256(10) Uani 1 1 d . . .
C125 C 0.08872(19) 0.74350(9) 0.2708(3) 0.0270(10) Uani 1 1 d . . .
H125 H 0.0778 0.7568 0.3233 0.032 Uiso 1 1 calc R . .
C126 C 0.08238(18) 0.71382(9) 0.2896(3) 0.0244(10) Uani 1 1 d . . .
H126 H 0.0657 0.7070 0.3526 0.029 Uiso 1 1 calc R . .
C127 C 0.1161(2) 0.78568(9) 0.1563(4) 0.0336(11) Uani 1 1 d . . .
H12A H 0.0783 0.7919 0.1083 0.050 Uiso 1 1 calc R . .
H12B H 0.1577 0.7895 0.1240 0.050 Uiso 1 1 calc R . .
H12C H 0.1160 0.7964 0.2227 0.050 Uiso 1 1 calc R . .
C131 C 0.17235(18) 0.65417(8) 0.2584(3) 0.0185(9) Uani 1 1 d . . .
C132 C 0.19167(18) 0.62840(8) 0.2145(3) 0.0184(9) Uani 1 1 d . . .
C133 C 0.25444(19) 0.61793(9) 0.2483(3) 0.0247(10) Uani 1 1 d . . .
H133 H 0.2690 0.6002 0.2209 0.030 Uiso 1 1 calc R . .
C134 C 0.29637(19) 0.63290(9) 0.3214(3) 0.0244(10) Uani 1 1 d . . .
C135 C 0.27602(19) 0.65900(9) 0.3600(3) 0.0262(10) Uani 1 1 d . . .
H135 H 0.3052 0.6696 0.4079 0.031 Uiso 1 1 calc R . .
C136 C 0.21338(19) 0.66977(9) 0.3292(3) 0.0237(10) Uani 1 1 d . . .
H136 H 0.1990 0.6876 0.3565 0.028 Uiso 1 1 calc R . .
C137 C 0.3635(2) 0.62054(10) 0.3568(3) 0.0334(11) Uani 1 1 d . . .
H13A H 0.3965 0.6361 0.3630 0.050 Uiso 1 1 calc R . .
H13B H 0.3762 0.6063 0.3051 0.050 Uiso 1 1 calc R . .
H13C H 0.3615 0.6111 0.4254 0.050 Uiso 1 1 calc R . .
C141 C 0.61443(18) 0.58521(8) 0.1019(3) 0.0190(9) Uani 1 1 d . . .
C142 C 0.67655(19) 0.58325(8) 0.1595(3) 0.0181(9) Uani 1 1 d . . .
C143 C 0.7326(2) 0.58892(8) 0.1099(3) 0.0212(9) Uani 1 1 d . . .
H143 H 0.7748 0.5875 0.1483 0.025 Uiso 1 1 calc R . .
C144 C 0.72895(19) 0.59675(8) 0.0040(3) 0.0203(9) Uani 1 1 d . . .
C145 C 0.6668(2) 0.59832(9) -0.0512(3) 0.0249(10) Uani 1 1 d . . .
H145 H 0.6637 0.6034 -0.1237 0.030 Uiso 1 1 calc R . .
C146 C 0.60848(19) 0.59255(8) -0.0021(3) 0.0205(9) Uani 1 1 d . . .
H146 H 0.5661 0.5937 -0.0402 0.025 Uiso 1 1 calc R . .
C147 C 0.79103(19) 0.60525(9) -0.0453(3) 0.0259(10) Uani 1 1 d . . .
H14A H 0.7791 0.6153 -0.1120 0.039 Uiso 1 1 calc R . .
H14B H 0.8169 0.5879 -0.0586 0.039 Uiso 1 1 calc R . .
H14C H 0.8176 0.6181 0.0025 0.039 Uiso 1 1 calc R . .
C151 C 0.54811(18) 0.54808(8) 0.1811(3) 0.0190(9) Uani 1 1 d . . .
C152 C 0.52040(18) 0.54140(8) 0.2747(3) 0.0177(9) Uani 1 1 d . . .
C153 C 0.50194(19) 0.51309(9) 0.2919(3) 0.0229(10) Uani 1 1 d . . .
H153 H 0.4830 0.5080 0.3552 0.027 Uiso 1 1 calc R . .
C154 C 0.51117(19) 0.49192(9) 0.2160(3) 0.0229(10) Uani 1 1 d . . .
C155 C 0.54096(19) 0.49910(8) 0.1264(3) 0.0238(10) Uani 1 1 d . . .
H155 H 0.5485 0.4845 0.0763 0.029 Uiso 1 1 calc R . .
C156 C 0.56012(19) 0.52717(9) 0.1079(3) 0.0221(9) Uani 1 1 d . . .
H156 H 0.5811 0.5320 0.0462 0.027 Uiso 1 1 calc R . .
C157 C 0.4875(2) 0.46152(8) 0.2332(3) 0.0317(11) Uani 1 1 d . . .
H15A H 0.4416 0.4594 0.2023 0.048 Uiso 1 1 calc R . .
H15B H 0.4893 0.4575 0.3089 0.048 Uiso 1 1 calc R . .
H15C H 0.5162 0.4479 0.1994 0.048 Uiso 1 1 calc R . .
C161 C 0.49745(18) 0.59345(9) 0.1272(3) 0.0198(9) Uani 1 1 d . . .
C162 C 0.49266(18) 0.62168(8) 0.1627(3) 0.0176(9) Uani 1 1 d . . .
C163 C 0.43577(18) 0.63740(9) 0.1323(3) 0.0213(9) Uani 1 1 d . . .
H163 H 0.4313 0.6566 0.1570 0.026 Uiso 1 1 calc R . .
C164 C 0.38506(19) 0.62518(9) 0.0656(3) 0.0243(10) Uani 1 1 d . . .
C165 C 0.39133(19) 0.59707(9) 0.0309(3) 0.0267(10) Uani 1 1 d . . .
H165 H 0.3570 0.5887 -0.0148 0.032 Uiso 1 1 calc R . .
C166 C 0.44749(19) 0.58105(9) 0.0625(3) 0.0258(10) Uani 1 1 d . . .
H166 H 0.4514 0.5617 0.0396 0.031 Uiso 1 1 calc R . .
C167 C 0.3236(2) 0.64264(10) 0.0316(3) 0.0345(11) Uani 1 1 d . . .
H16A H 0.3292 0.6518 -0.0365 0.052 Uiso 1 1 calc R . .
H16B H 0.3171 0.6575 0.0843 0.052 Uiso 1 1 calc R . .
H16C H 0.2848 0.6299 0.0249 0.052 Uiso 1 1 calc R . .
C171 C -0.1478(2) 0.69038(10) -0.2920(3) 0.0335(11) Uani 1 1 d . . .
H17A H -0.1357 0.6932 -0.3642 0.050 Uiso 1 1 calc R . .
H17B H -0.1645 0.7086 -0.2650 0.050 Uiso 1 1 calc R . .
H17C H -0.1825 0.6756 -0.2915 0.050 Uiso 1 1 calc R . .
C172 C -0.0341(2) 0.70464(10) -0.2250(3) 0.0340(11) Uani 1 1 d . . .
H17D H -0.0240 0.7079 -0.2980 0.051 Uiso 1 1 calc R . .
H17E H 0.0064 0.6988 -0.1828 0.051 Uiso 1 1 calc R . .
H17F H -0.0514 0.7225 -0.1961 0.051 Uiso 1 1 calc R . .
C173 C -0.0606(2) 0.65298(10) -0.2689(3) 0.0342(12) Uani 1 1 d . . .
H17G H -0.0511 0.6565 -0.3420 0.051 Uiso 1 1 calc R . .
H17H H -0.0943 0.6378 -0.2669 0.051 Uiso 1 1 calc R . .
H17I H -0.0198 0.6469 -0.2278 0.051 Uiso 1 1 calc R . .
C181 C -0.2937(2) 0.69672(11) -0.0231(4) 0.0440(13) Uani 1 1 d . . .
H18A H -0.3359 0.7027 0.0031 0.066 Uiso 1 1 calc R . .
H18B H -0.3009 0.6797 -0.0681 0.066 Uiso 1 1 calc R . .
H18C H -0.2761 0.7125 -0.0639 0.066 Uiso 1 1 calc R . .
C182 C -0.2333(2) 0.71618(9) 0.1407(3) 0.0320(11) Uani 1 1 d . . .
H18D H -0.2761 0.7225 0.1640 0.048 Uiso 1 1 calc R . .
H18E H -0.2141 0.7318 0.1010 0.048 Uiso 1 1 calc R . .
H18F H -0.2029 0.7113 0.2022 0.048 Uiso 1 1 calc R . .
C183 C -0.2739(2) 0.66555(9) 0.1328(3) 0.0322(11) Uani 1 1 d . . .
H18G H -0.3169 0.6719 0.1551 0.048 Uiso 1 1 calc R . .
H18H H -0.2437 0.6611 0.1950 0.048 Uiso 1 1 calc R . .
H18I H -0.2802 0.6483 0.0888 0.048 Uiso 1 1 calc R . .
C271 C 0.11975(19) 0.62826(9) -0.2978(3) 0.0290(10) Uani 1 1 d . . .
H27A H 0.0939 0.6258 -0.2366 0.044 Uiso 1 1 calc R . .
H27B H 0.1129 0.6115 -0.3445 0.044 Uiso 1 1 calc R . .
H27C H 0.1050 0.6458 -0.3361 0.044 Uiso 1 1 calc R . .
C272 C 0.2174(2) 0.60321(9) -0.2039(3) 0.0371(12) Uani 1 1 d . . .
H27D H 0.1935 0.6008 -0.1406 0.056 Uiso 1 1 calc R . .
H27E H 0.2653 0.6045 -0.1838 0.056 Uiso 1 1 calc R . .
H27F H 0.2085 0.5867 -0.2508 0.056 Uiso 1 1 calc R . .
C273 C 0.2313(2) 0.63447(11) -0.3603(3) 0.0405(13) Uani 1 1 d . . .
H27G H 0.2239 0.6174 -0.4053 0.061 Uiso 1 1 calc R . .
H27H H 0.2790 0.6366 -0.3401 0.061 Uiso 1 1 calc R . .
H27I H 0.2149 0.6517 -0.3990 0.061 Uiso 1 1 calc R . .
C281 C 0.2997(3) 0.73705(14) -0.2671(5) 0.0458(17) Uani 0.874(5) 1 d P A 1
H28A H 0.2968 0.7213 -0.3185 0.069 Uiso 0.874(5) 1 calc PR A 1
H28B H 0.3359 0.7501 -0.2824 0.069 Uiso 0.874(5) 1 calc PR A 1
H28C H 0.2576 0.7477 -0.2717 0.069 Uiso 0.874(5) 1 calc PR A 1
C282 C 0.3810(2) 0.70900(12) -0.1467(5) 0.0428(16) Uani 0.874(5) 1 d P A 1
H28D H 0.3800 0.6930 -0.1969 0.064 Uiso 0.874(5) 1 calc PR A 1
H28E H 0.3896 0.7015 -0.0749 0.064 Uiso 0.874(5) 1 calc PR A 1
H28F H 0.4164 0.7225 -0.1617 0.064 Uiso 0.874(5) 1 calc PR A 1
C283 C 0.3172(3) 0.74962(13) -0.0792(5) 0.0541(19) Uani 0.874(5) 1 d P A 1
H28G H 0.3257 0.7421 -0.0075 0.081 Uiso 0.874(5) 1 calc PR A 1
H28H H 0.2751 0.7602 -0.0850 0.081 Uiso 0.874(5) 1 calc PR A 1
H28I H 0.3534 0.7626 -0.0949 0.081 Uiso 0.874(5) 1 calc PR A 1
C284 C 0.3698(18) 0.7246(10) -0.077(3) 0.0458(17) Uani 0.126(5) 1 d P A 2
H28J H 0.4024 0.7391 -0.0943 0.069 Uiso 0.126(5) 1 calc PR A 2
H28K H 0.3906 0.7055 -0.0742 0.069 Uiso 0.126(5) 1 calc PR A 2
H28L H 0.3541 0.7291 -0.0077 0.069 Uiso 0.126(5) 1 calc PR A 2
C285 C 0.2749(18) 0.7563(8) -0.161(3) 0.0428(16) Uani 0.126(5) 1 d P A 2
H28M H 0.3067 0.7716 -0.1739 0.064 Uiso 0.126(5) 1 calc PR A 2
H28N H 0.2562 0.7598 -0.0934 0.064 Uiso 0.126(5) 1 calc PR A 2
H28O H 0.2390 0.7562 -0.2176 0.064 Uiso 0.126(5) 1 calc PR A 2
C286 C 0.330(2) 0.7243(10) -0.279(4) 0.0541(19) Uani 0.126(5) 1 d P A 2
H28P H 0.3642 0.7389 -0.2896 0.081 Uiso 0.126(5) 1 calc PR A 2
H28Q H 0.2898 0.7286 -0.3241 0.081 Uiso 0.126(5) 1 calc PR A 2
H28R H 0.3469 0.7052 -0.2961 0.081 Uiso 0.126(5) 1 calc PR A 2
C371 C -0.0507(2) 0.55793(10) -0.0230(3) 0.0343(11) Uani 1 1 d . . .
H37A H -0.0932 0.5549 -0.0647 0.051 Uiso 1 1 calc R . .
H37B H -0.0503 0.5772 0.0090 0.051 Uiso 1 1 calc R . .
H37C H -0.0453 0.5433 0.0325 0.051 Uiso 1 1 calc R . .
C372 C 0.0015(2) 0.52540(9) -0.1456(3) 0.0343(11) Uani 1 1 d . . .
H37D H -0.0418 0.5233 -0.1859 0.052 Uiso 1 1 calc R . .
H37E H 0.0060 0.5106 -0.0905 0.052 Uiso 1 1 calc R . .
H37F H 0.0371 0.5231 -0.1928 0.052 Uiso 1 1 calc R . .
C373 C -0.0028(2) 0.57791(10) -0.1835(3) 0.0358(12) Uani 1 1 d . . .
H37G H -0.0455 0.5747 -0.2241 0.054 Uiso 1 1 calc R . .
H37H H 0.0334 0.5760 -0.2299 0.054 Uiso 1 1 calc R . .
H37I H -0.0019 0.5974 -0.1531 0.054 Uiso 1 1 calc R . .
C381 C 0.2062(2) 0.48993(9) 0.0510(4) 0.0413(12) Uani 1 1 d . . .
H38A H 0.1860 0.4886 0.1181 0.062 Uiso 1 1 calc R . .
H38B H 0.2413 0.4754 0.0490 0.062 Uiso 1 1 calc R . .
H38C H 0.1722 0.4866 -0.0072 0.062 Uiso 1 1 calc R . .
C382 C 0.2908(2) 0.52367(10) 0.1294(4) 0.0472(14) Uani 1 1 d . . .
H38D H 0.2714 0.5226 0.1973 0.071 Uiso 1 1 calc R . .
H38E H 0.3121 0.5425 0.1228 0.071 Uiso 1 1 calc R . .
H38F H 0.3240 0.5084 0.1253 0.071 Uiso 1 1 calc R . .
C383 C 0.2672(2) 0.52159(10) -0.0652(4) 0.0453(13) Uani 1 1 d . . .
H38G H 0.3019 0.5068 -0.0673 0.068 Uiso 1 1 calc R . .
H38H H 0.2869 0.5407 -0.0730 0.068 Uiso 1 1 calc R . .
H38I H 0.2328 0.5183 -0.1228 0.068 Uiso 1 1 calc R . .
C471 C 0.7978(2) 0.55800(10) 0.7139(3) 0.0354(12) Uani 1 1 d . . .
H47A H 0.8391 0.5671 0.6951 0.053 Uiso 1 1 calc R . .
H47B H 0.8020 0.5370 0.7090 0.053 Uiso 1 1 calc R . .
H47C H 0.7896 0.5634 0.7861 0.053 Uiso 1 1 calc R . .
C472 C 0.6763(2) 0.55383(9) 0.6693(3) 0.0298(11) Uani 1 1 d . . .
H47D H 0.6697 0.5586 0.7427 0.045 Uiso 1 1 calc R . .
H47E H 0.6803 0.5329 0.6620 0.045 Uiso 1 1 calc R . .
H47F H 0.6383 0.5607 0.6234 0.045 Uiso 1 1 calc R . .
C473 C 0.7342(2) 0.60127(8) 0.6472(3) 0.0246(10) Uani 1 1 d . . .
H47G H 0.7753 0.6102 0.6272 0.037 Uiso 1 1 calc R . .
H47H H 0.7272 0.6065 0.7200 0.037 Uiso 1 1 calc R . .
H47I H 0.6966 0.6081 0.6002 0.037 Uiso 1 1 calc R . .
C481 C 0.8769(2) 0.49579(9) 0.3711(4) 0.0415(13) Uani 1 1 d . . .
H48A H 0.9178 0.4856 0.3566 0.062 Uiso 1 1 calc R . .
H48B H 0.8412 0.4907 0.3173 0.062 Uiso 1 1 calc R . .
H48C H 0.8640 0.4902 0.4407 0.062 Uiso 1 1 calc R . .
C482 C 0.9458(2) 0.53514(11) 0.4528(4) 0.0448(14) Uani 1 1 d . . .
H48D H 0.9862 0.5250 0.4358 0.067 Uiso 1 1 calc R . .
H48E H 0.9335 0.5289 0.5221 0.067 Uiso 1 1 calc R . .
H48F H 0.9541 0.5560 0.4540 0.067 Uiso 1 1 calc R . .
C483 C 0.9111(2) 0.53675(10) 0.2617(3) 0.0376(12) Uani 1 1 d . . .
H48G H 0.9523 0.5266 0.2496 0.056 Uiso 1 1 calc R . .
H48H H 0.9188 0.5576 0.2602 0.056 Uiso 1 1 calc R . .
H48I H 0.8764 0.5316 0.2065 0.056 Uiso 1 1 calc R . .
C571 C 0.4441(2) 0.62507(10) 0.7482(3) 0.0330(11) Uani 1 1 d . . .
H57A H 0.4588 0.6418 0.7910 0.050 Uiso 1 1 calc R . .
H57B H 0.4527 0.6074 0.7892 0.050 Uiso 1 1 calc R . .
H57C H 0.3964 0.6267 0.7277 0.050 Uiso 1 1 calc R . .
C572 C 0.4706(2) 0.65257(9) 0.5895(3) 0.0313(11) Uani 1 1 d . . .
H57D H 0.4837 0.6687 0.6363 0.047 Uiso 1 1 calc R . .
H57E H 0.4234 0.6544 0.5652 0.047 Uiso 1 1 calc R . .
H57F H 0.4974 0.6529 0.5286 0.047 Uiso 1 1 calc R . .
C573 C 0.55658(19) 0.62045(9) 0.6867(3) 0.0282(10) Uani 1 1 d . . .
H57G H 0.5709 0.6366 0.7329 0.042 Uiso 1 1 calc R . .
H57H H 0.5830 0.6202 0.6255 0.042 Uiso 1 1 calc R . .
H57I H 0.5631 0.6023 0.7255 0.042 Uiso 1 1 calc R . .
C581 C 0.3173(3) 0.53692(13) 0.6702(4) 0.0636(18) Uani 1 1 d . . .
H58A H 0.3551 0.5268 0.7068 0.095 Uiso 1 1 calc R . .
H58B H 0.2763 0.5262 0.6795 0.095 Uiso 1 1 calc R . .
H58C H 0.3139 0.5564 0.6996 0.095 Uiso 1 1 calc R . .
C582 C 0.2683(2) 0.55453(15) 0.5011(5) 0.091(3) Uani 1 1 d . . .
H58D H 0.2276 0.5438 0.5126 0.137 Uiso 1 1 calc R . .
H58E H 0.2732 0.5558 0.4254 0.137 Uiso 1 1 calc R . .
H58F H 0.2656 0.5740 0.5306 0.137 Uiso 1 1 calc R . .
C583 C 0.3305(4) 0.50872(13) 0.5145(6) 0.123(3) Uani 1 1 d . . .
H58G H 0.3690 0.4989 0.5502 0.184 Uiso 1 1 calc R . .
H58H H 0.3348 0.5090 0.4385 0.184 Uiso 1 1 calc R . .
H58I H 0.2898 0.4984 0.5288 0.184 Uiso 1 1 calc R . .
C671 C 0.7239(2) 0.71652(9) 0.4859(3) 0.0325(11) Uani 1 1 d . . .
H67A H 0.7586 0.7163 0.5443 0.049 Uiso 1 1 calc R . .
H67B H 0.6864 0.7283 0.5051 0.049 Uiso 1 1 calc R . .
H67C H 0.7419 0.7247 0.4232 0.049 Uiso 1 1 calc R . .
C672 C 0.6702(2) 0.67399(9) 0.5610(3) 0.0301(11) Uani 1 1 d . . .
H67D H 0.7042 0.6744 0.6206 0.045 Uiso 1 1 calc R . .
H67E H 0.6551 0.6541 0.5482 0.045 Uiso 1 1 calc R . .
H67F H 0.6325 0.6860 0.5771 0.045 Uiso 1 1 calc R . .
C673 C 0.76054(19) 0.66780(9) 0.4383(3) 0.0282(10) Uani 1 1 d . . .
H67G H 0.7943 0.6689 0.4980 0.042 Uiso 1 1 calc R . .
H67H H 0.7789 0.6754 0.3750 0.042 Uiso 1 1 calc R . .
H67I H 0.7472 0.6476 0.4264 0.042 Uiso 1 1 calc R . .
C681 C 0.5565(3) 0.73771(12) 0.0691(4) 0.0426(16) Uani 0.876(5) 1 d P B 1
H68A H 0.5377 0.7205 0.0333 0.064 Uiso 0.876(5) 1 calc PR B 1
H68B H 0.6046 0.7382 0.0635 0.064 Uiso 0.876(5) 1 calc PR B 1
H68C H 0.5361 0.7550 0.0359 0.064 Uiso 0.876(5) 1 calc PR B 1
C682 C 0.4672(2) 0.73697(11) 0.1903(5) 0.0406(15) Uani 0.876(5) 1 d P B 1
H68D H 0.4482 0.7197 0.1548 0.061 Uiso 0.876(5) 1 calc PR B 1
H68E H 0.4485 0.7543 0.1548 0.061 Uiso 0.876(5) 1 calc PR B 1
H68F H 0.4565 0.7370 0.2639 0.061 Uiso 0.876(5) 1 calc PR B 1
C683 C 0.5712(3) 0.76391(11) 0.2383(5) 0.0517(18) Uani 0.876(5) 1 d P B 1
H68G H 0.5627 0.7639 0.3129 0.078 Uiso 0.876(5) 1 calc PR B 1
H68H H 0.5504 0.7809 0.2037 0.078 Uiso 0.876(5) 1 calc PR B 1
H68I H 0.6193 0.7645 0.2321 0.078 Uiso 0.876(5) 1 calc PR B 1
C684 C 0.515(2) 0.7563(8) 0.281(3) 0.0426(16) Uani 0.124(5) 1 d P B 2
H68J H 0.4779 0.7464 0.3103 0.064 Uiso 0.124(5) 1 calc PR B 2
H68K H 0.5003 0.7752 0.2535 0.064 Uiso 0.124(5) 1 calc PR B 2
H68L H 0.5511 0.7591 0.3371 0.064 Uiso 0.124(5) 1 calc PR B 2
C685 C 0.5964(18) 0.7536(8) 0.142(3) 0.0406(15) Uani 0.124(5) 1 d P B 2
H68M H 0.5780 0.7713 0.1096 0.061 Uiso 0.124(5) 1 calc PR B 2
H68N H 0.6168 0.7420 0.0893 0.061 Uiso 0.124(5) 1 calc PR B 2
H68O H 0.6302 0.7586 0.1992 0.061 Uiso 0.124(5) 1 calc PR B 2
C686 C 0.479(2) 0.7327(8) 0.109(4) 0.0517(18) Uani 0.124(5) 1 d P B 2
H68P H 0.4452 0.7223 0.1454 0.078 Uiso 0.124(5) 1 calc PR B 2
H68Q H 0.4901 0.7217 0.0476 0.078 Uiso 0.124(5) 1 calc PR B 2
H68R H 0.4613 0.7517 0.0867 0.078 Uiso 0.124(5) 1 calc PR B 2
N7 N -0.1239(3) 0.48517(13) -0.3189(4) 0.0877(18) Uani 1 1 d . . .
C71 C -0.1117(3) 0.46079(15) -0.3252(5) 0.0642(17) Uani 1 1 d . . .
C72 C -0.0971(3) 0.43055(13) -0.3339(5) 0.087(2) Uani 1 1 d . . .
H72A H -0.0768 0.4270 -0.4000 0.131 Uiso 1 1 calc R . .
H72B H -0.1383 0.4194 -0.3333 0.131 Uiso 1 1 calc R . .
H72C H -0.0662 0.4247 -0.2744 0.131 Uiso 1 1 calc R . .
N8 N -0.0447(4) 0.78528(15) -0.0482(6) 0.128(3) Uani 1 1 d . . .
C81 C -0.0501(3) 0.76450(16) -0.0020(6) 0.078(2) Uani 1 1 d . . .
C82 C -0.0556(3) 0.73876(12) 0.0557(4) 0.0616(16) Uani 1 1 d . . .
H82A H -0.0146 0.7275 0.0539 0.092 Uiso 1 1 calc R . .
H82B H -0.0933 0.7274 0.0245 0.092 Uiso 1 1 calc R . .
H82C H -0.0629 0.7434 0.1289 0.092 Uiso 1 1 calc R . .

loop_
_atom_site_aniso_label
_atom_site_aniso_U_11
_atom_site_aniso_U_22
_atom_site_aniso_U_33
_atom_site_aniso_U_23
_atom_site_aniso_U_13
_atom_site_aniso_U_12
Mo1 0.01431(18) 0.01819(18) 0.01594(19) -0.00105(15) 0.00064(14) 0.00059(15)
Mo2 0.01515(18) 0.01804(18) 0.01506(19) -0.00118(15) -0.00094(14) 0.00115(15)
O1 0.0149(14) 0.0211(15) 0.0167(15) -0.0001(12) -0.0003(11) 0.0008(11)
O2 0.0141(14) 0.0228(15) 0.0157(15) -0.0018(12) -0.0003(11) -0.0004(11)
O3 0.0167(14) 0.0173(14) 0.0196(15) -0.0027(12) 0.0010(11) 0.0011(11)
O4 0.0190(15) 0.0210(15) 0.0142(15) -0.0009(12) -0.0007(11) 0.0014(12)
O5 0.0172(14) 0.0173(14) 0.0162(15) -0.0020(12) 0.0006(11) 0.0000(11)
O6 0.0165(14) 0.0195(15) 0.0160(15) -0.0001(12) 0.0005(11) 0.0019(11)
N1 0.0161(17) 0.0169(18) 0.0140(18) 0.0001(14) -0.0002(14) 0.0021(13)
N2 0.0141(17) 0.0177(18) 0.0194(19) 0.0012(15) 0.0023(14) 0.0010(14)
N3 0.0202(18) 0.0182(18) 0.0137(18) -0.0007(14) -0.0008(14) 0.0016(14)
N4 0.0150(17) 0.0243(19) 0.0098(18) -0.0019(14) -0.0030(13) 0.0001(14)
N5 0.0175(17) 0.0175(18) 0.0168(18) -0.0049(14) -0.0009(14) 0.0004(14)
N6 0.0164(17) 0.0200(18) 0.0148(18) -0.0006(14) -0.0030(14) -0.0003(14)
N10 0.0162(17) 0.0205(19) 0.0153(18) -0.0023(14) -0.0005(14) 0.0000(14)
N20 0.0191(18) 0.0170(18) 0.0176(19) -0.0010(14) -0.0009(14) 0.0012(14)
C11 0.014(2) 0.015(2) 0.016(2) -0.0021(17) 0.0001(16) -0.0010(16)
C12 0.016(2) 0.016(2) 0.015(2) 0.0016(17) -0.0033(16) 0.0015(16)
C13 0.022(2) 0.020(2) 0.015(2) -0.0037(17) 0.0058(18) -0.0009(17)
C14 0.016(2) 0.021(2) 0.023(2) 0.0010(18) 0.0019(18) 0.0040(17)
C15 0.015(2) 0.023(2) 0.023(2) 0.0000(18) -0.0017(18) 0.0022(17)
C16 0.017(2) 0.021(2) 0.012(2) -0.0019(17) -0.0011(17) -0.0026(17)
C17 0.019(2) 0.030(2) 0.017(2) 0.0012(19) -0.0010(17) 0.0017(18)
C18 0.018(2) 0.030(3) 0.025(2) 0.000(2) 0.0025(18) 0.0077(18)
C21 0.013(2) 0.024(2) 0.016(2) 0.0034(18) -0.0013(17) -0.0005(17)
C22 0.014(2) 0.021(2) 0.017(2) 0.0037(18) -0.0026(17) 0.0031(17)
C23 0.024(2) 0.024(2) 0.022(2) 0.0030(19) 0.0014(19) 0.0017(18)
C24 0.017(2) 0.028(2) 0.026(3) 0.007(2) -0.0010(18) -0.0015(18)
C25 0.021(2) 0.032(3) 0.017(2) 0.0067(19) 0.0007(18) 0.0035(19)
C26 0.018(2) 0.027(2) 0.016(2) 0.0033(18) -0.0041(17) 0.0038(18)
C27 0.019(2) 0.034(3) 0.020(2) -0.002(2) -0.0004(18) 0.0066(19)
C28 0.024(2) 0.034(3) 0.034(3) 0.008(2) 0.005(2) -0.005(2)
C31 0.015(2) 0.022(2) 0.019(2) 0.0011(18) 0.0040(17) 0.0002(17)
C32 0.021(2) 0.017(2) 0.018(2) 0.0016(17) 0.0046(17) -0.0033(17)
C33 0.018(2) 0.029(2) 0.022(2) 0.0016(19) -0.0016(18) 0.0045(18)
C34 0.020(2) 0.022(2) 0.021(2) 0.0023(18) 0.0030(18) 0.0009(18)
C35 0.025(2) 0.020(2) 0.024(2) -0.0032(18) 0.0056(19) 0.0009(18)
C36 0.021(2) 0.023(2) 0.016(2) 0.0005(18) 0.0012(17) -0.0031(18)
C37 0.022(2) 0.023(2) 0.028(3) -0.0071(19) -0.0035(19) -0.0036(18)
C38 0.029(2) 0.023(2) 0.027(3) -0.001(2) 0.002(2) 0.0068(19)
C41 0.016(2) 0.014(2) 0.022(2) 0.0002(17) 0.0035(17) 0.0015(16)
C42 0.019(2) 0.017(2) 0.014(2) -0.0017(17) 0.0007(17) -0.0005(17)
C43 0.022(2) 0.025(2) 0.016(2) -0.0018(18) 0.0050(18) 0.0035(18)
C44 0.020(2) 0.016(2) 0.025(2) 0.0000(18) 0.0017(18) 0.0010(17)
C45 0.020(2) 0.026(2) 0.015(2) 0.0036(18) -0.0001(17) -0.0005(18)
C46 0.017(2) 0.015(2) 0.019(2) 0.0009(17) -0.0007(17) 0.0003(16)
C47 0.023(2) 0.026(2) 0.015(2) -0.0005(18) -0.0021(18) 0.0040(18)
C48 0.019(2) 0.026(2) 0.024(2) -0.0009(19) 0.0048(18) 0.0059(18)
C51 0.013(2) 0.020(2) 0.019(2) 0.0023(18) -0.0008(17) 0.0029(17)
C52 0.017(2) 0.018(2) 0.019(2) 0.0012(17) -0.0044(17) 0.0022(17)
C53 0.018(2) 0.019(2) 0.027(2) -0.0049(19) 0.0006(18) 0.0020(18)
C54 0.020(2) 0.021(2) 0.026(2) -0.0013(19) 0.0022(19) 0.0022(18)
C55 0.021(2) 0.022(2) 0.020(2) -0.0004(18) 0.0093(18) 0.0021(18)
C56 0.018(2) 0.021(2) 0.018(2) -0.0039(18) -0.0001(17) 0.0074(18)
C57 0.020(2) 0.025(2) 0.020(2) -0.0041(19) 0.0037(18) -0.0020(18)
C58 0.025(2) 0.029(3) 0.031(3) -0.005(2) 0.005(2) -0.0083(19)
C61 0.014(2) 0.019(2) 0.021(2) 0.0037(18) 0.0053(17) 0.0011(17)
C62 0.013(2) 0.021(2) 0.021(2) -0.0043(18) 0.0031(17) 0.0007(17)
C63 0.018(2) 0.021(2) 0.019(2) 0.0018(18) 0.0017(17) -0.0001(17)
C64 0.019(2) 0.024(2) 0.027(3) 0.0044(19) 0.0057(19) 0.0029(18)
C65 0.024(2) 0.018(2) 0.028(3) -0.0014(19) 0.0084(19) -0.0024(18)
C66 0.015(2) 0.023(2) 0.019(2) -0.0014(18) 0.0068(17) -0.0002(17)
C67 0.022(2) 0.022(2) 0.025(2) -0.0037(19) -0.0031(18) -0.0001(18)
C68 0.025(2) 0.019(2) 0.038(3) 0.005(2) 0.003(2) 0.0034(18)
C111 0.017(2) 0.023(2) 0.014(2) 0.0010(17) 0.0060(17) 0.0037(17)
C112 0.019(2) 0.019(2) 0.013(2) -0.0005(18) 0.0017(17) 0.0023(17)
C113 0.020(2) 0.022(2) 0.014(2) -0.0040(17) 0.0005(17) 0.0012(17)
C114 0.021(2) 0.020(2) 0.021(2) 0.0005(18) 0.0041(18) 0.0017(17)
C115 0.032(3) 0.029(2) 0.014(2) -0.0021(19) 0.0021(19) 0.004(2)
C116 0.021(2) 0.027(2) 0.021(2) -0.0021(19) -0.0009(18) 0.0040(19)
C117 0.028(2) 0.029(2) 0.019(2) 0.0057(19) 0.0032(19) 0.0018(19)
C121 0.015(2) 0.018(2) 0.023(2) -0.0033(18) -0.0013(17) 0.0029(17)
C122 0.014(2) 0.023(2) 0.018(2) -0.0015(18) -0.0021(17) 0.0002(17)
C123 0.017(2) 0.025(2) 0.025(2) -0.0014(19) 0.0004(18) -0.0005(18)
C124 0.016(2) 0.023(2) 0.037(3) -0.007(2) -0.0041(19) -0.0040(18)
C125 0.021(2) 0.026(2) 0.033(3) -0.011(2) 0.000(2) 0.0043(19)
C126 0.017(2) 0.030(3) 0.026(2) -0.007(2) 0.0007(18) 0.0040(18)
C127 0.025(2) 0.021(2) 0.055(3) -0.012(2) 0.006(2) -0.0012(19)
C131 0.016(2) 0.025(2) 0.015(2) 0.0062(18) -0.0006(17) 0.0025(17)
C132 0.015(2) 0.022(2) 0.018(2) 0.0053(18) -0.0012(17) 0.0019(17)
C133 0.021(2) 0.025(2) 0.027(3) 0.0018(19) -0.0007(19) 0.0056(18)
C134 0.020(2) 0.033(3) 0.019(2) 0.002(2) -0.0034(18) 0.0001(19)
C135 0.020(2) 0.031(3) 0.026(3) -0.005(2) -0.0041(19) -0.0015(19)
C136 0.027(2) 0.025(2) 0.019(2) -0.0011(19) 0.0003(19) 0.0018(19)
C137 0.023(2) 0.041(3) 0.035(3) 0.003(2) -0.006(2) 0.004(2)
C141 0.017(2) 0.020(2) 0.021(2) -0.0029(18) 0.0011(17) -0.0012(17)
C142 0.023(2) 0.017(2) 0.014(2) -0.0033(17) -0.0004(17) 0.0000(17)
C143 0.023(2) 0.022(2) 0.018(2) -0.0036(18) 0.0010(18) 0.0033(18)
C144 0.025(2) 0.019(2) 0.018(2) -0.0047(18) 0.0045(18) 0.0012(18)
C145 0.030(2) 0.029(2) 0.016(2) -0.0008(19) 0.0009(19) 0.003(2)
C146 0.020(2) 0.029(2) 0.012(2) -0.0036(18) -0.0030(17) -0.0037(18)
C147 0.029(2) 0.032(3) 0.017(2) -0.0045(19) 0.0025(19) -0.0036(19)
C151 0.017(2) 0.019(2) 0.021(2) -0.0026(18) -0.0046(17) 0.0007(17)
C152 0.014(2) 0.018(2) 0.021(2) -0.0021(18) -0.0030(17) 0.0015(16)
C153 0.022(2) 0.026(2) 0.022(2) 0.0004(19) 0.0030(18) 0.0007(18)
C154 0.023(2) 0.022(2) 0.024(2) -0.0024(19) -0.0007(19) 0.0027(18)
C155 0.030(2) 0.019(2) 0.022(2) -0.0046(19) -0.0007(19) 0.0026(18)
C156 0.024(2) 0.027(2) 0.015(2) -0.0041(19) -0.0017(18) 0.0035(19)
C157 0.035(3) 0.018(2) 0.041(3) -0.002(2) 0.003(2) 0.003(2)
C161 0.016(2) 0.026(2) 0.017(2) 0.0021(18) -0.0002(17) 0.0008(18)
C162 0.019(2) 0.020(2) 0.014(2) 0.0046(17) 0.0019(17) -0.0015(17)
C163 0.020(2) 0.021(2) 0.022(2) 0.0026(18) -0.0029(18) -0.0004(17)
C164 0.019(2) 0.028(3) 0.025(2) 0.006(2) -0.0003(19) -0.0023(18)
C165 0.020(2) 0.036(3) 0.022(2) 0.002(2) -0.0067(18) -0.006(2)
C166 0.027(2) 0.027(2) 0.023(3) -0.0005(19) -0.0011(19) -0.0033(19)
C167 0.026(2) 0.038(3) 0.038(3) 0.009(2) -0.009(2) 0.000(2)
C171 0.025(2) 0.054(3) 0.020(3) 0.007(2) -0.0039(19) 0.004(2)
C172 0.032(3) 0.045(3) 0.025(3) 0.009(2) 0.001(2) -0.001(2)
C173 0.036(3) 0.046(3) 0.021(3) -0.008(2) 0.007(2) 0.003(2)
C181 0.021(2) 0.069(4) 0.042(3) 0.003(3) 0.003(2) 0.015(2)
C182 0.029(3) 0.027(3) 0.042(3) -0.003(2) 0.010(2) 0.009(2)
C183 0.021(2) 0.031(3) 0.047(3) -0.007(2) 0.015(2) -0.001(2)
C271 0.026(2) 0.034(3) 0.026(3) -0.011(2) -0.001(2) 0.002(2)
C272 0.040(3) 0.037(3) 0.033(3) -0.006(2) -0.002(2) 0.016(2)
C273 0.040(3) 0.062(4) 0.021(3) -0.012(2) 0.012(2) 0.004(3)
C281 0.028(3) 0.060(4) 0.050(4) 0.022(3) 0.006(3) -0.007(3)
C282 0.023(3) 0.049(4) 0.057(4) 0.009(3) 0.002(3) -0.014(3)
C283 0.057(4) 0.046(4) 0.063(4) -0.006(3) 0.025(4) -0.031(3)
C284 0.028(3) 0.060(4) 0.050(4) 0.022(3) 0.006(3) -0.007(3)
C285 0.023(3) 0.049(4) 0.057(4) 0.009(3) 0.002(3) -0.014(3)
C286 0.057(4) 0.046(4) 0.063(4) -0.006(3) 0.025(4) -0.031(3)
C371 0.024(2) 0.032(3) 0.047(3) -0.009(2) 0.007(2) -0.001(2)
C372 0.029(3) 0.034(3) 0.039(3) -0.012(2) -0.003(2) -0.004(2)
C373 0.037(3) 0.037(3) 0.031(3) 0.001(2) -0.015(2) -0.004(2)
C381 0.038(3) 0.026(3) 0.060(3) 0.003(2) 0.005(2) 0.009(2)
C382 0.038(3) 0.036(3) 0.065(4) -0.009(3) -0.012(3) 0.017(2)
C383 0.038(3) 0.040(3) 0.060(4) 0.005(3) 0.019(3) 0.014(2)
C471 0.043(3) 0.042(3) 0.019(3) 0.002(2) -0.008(2) 0.011(2)
C472 0.039(3) 0.033(3) 0.017(2) 0.003(2) 0.006(2) -0.003(2)
C473 0.025(2) 0.028(3) 0.021(2) -0.0072(19) 0.0022(18) -0.0010(19)
C481 0.034(3) 0.028(3) 0.065(4) 0.006(2) 0.017(3) 0.011(2)
C482 0.026(3) 0.056(3) 0.051(3) -0.017(3) -0.004(2) 0.014(2)
C483 0.025(3) 0.046(3) 0.043(3) 0.010(2) 0.012(2) 0.015(2)
C571 0.032(3) 0.036(3) 0.031(3) -0.016(2) 0.007(2) -0.003(2)
C572 0.039(3) 0.024(3) 0.031(3) -0.005(2) 0.004(2) 0.003(2)
C573 0.026(2) 0.034(3) 0.024(3) -0.005(2) 0.0020(19) -0.001(2)
C581 0.054(4) 0.102(5) 0.037(3) -0.002(3) 0.015(3) -0.035(3)
C582 0.025(3) 0.130(6) 0.115(6) 0.070(5) -0.023(3) -0.032(4)
C583 0.125(6) 0.061(4) 0.201(8) -0.069(5) 0.127(6) -0.065(4)
C671 0.027(2) 0.029(3) 0.039(3) -0.008(2) -0.009(2) 0.002(2)
C672 0.032(3) 0.032(3) 0.025(3) -0.004(2) -0.004(2) 0.001(2)
C673 0.025(2) 0.030(3) 0.029(3) -0.014(2) -0.005(2) 0.0010(19)
C681 0.049(4) 0.039(3) 0.042(4) 0.017(3) 0.014(3) 0.016(3)
C682 0.036(3) 0.030(3) 0.058(4) 0.011(3) 0.015(3) 0.011(2)
C683 0.065(4) 0.022(3) 0.064(4) 0.010(3) -0.020(3) 0.004(3)
C684 0.049(4) 0.039(3) 0.042(4) 0.017(3) 0.014(3) 0.016(3)
C685 0.036(3) 0.030(3) 0.058(4) 0.011(3) 0.015(3) 0.011(2)
C686 0.065(4) 0.022(3) 0.064(4) 0.010(3) -0.020(3) 0.004(3)
N7 0.097(5) 0.073(4) 0.091(4) -0.007(4) -0.004(3) 0.008(4)
C71 0.063(4) 0.055(4) 0.075(5) -0.001(4) 0.009(3) 0.001(3)
C72 0.097(5) 0.053(4) 0.119(6) 0.011(4) 0.052(5) 0.011(4)
N8 0.177(7) 0.082(5) 0.140(6) 0.005(4) 0.103(5) -0.022(5)
C81 0.086(5) 0.072(5) 0.083(5) -0.026(4) 0.054(4) -0.018(4)
C82 0.052(4) 0.056(4) 0.074(4) -0.015(3) -0.006(3) -0.010(3)

loop_
_atom_type_symbol
_atom_type_description
_atom_type_scat_dispersion_real
_atom_type_scat_dispersion_imag
_atom_type_scat_source
C C 0.0033 0.0016 'International Tables Vol C Tables 4.2.6.8 and 6.1.1.4'
H H 0.0000 0.0000 'International Tables Vol C Tables 4.2.6.8 and 6.1.1.4'
N N 0.0061 0.0033 'International Tables Vol C Tables 4.2.6.8 and 6.1.1.4'
O O 0.0106 0.0060 'International Tables Vol C Tables 4.2.6.8 and 6.1.1.4'
Mo Mo -1.6832 0.6857 'International Tables Vol C Tables 4.2.6.8 and 6.1.1.4'

loop_
_geom_angle_atom_site_label_1
_geom_angle_atom_site_label_2
_geom_angle_atom_site_label_3
_geom_angle
O3 Mo1 O2 81.19(10)
O3 Mo1 O1 88.57(10)
O2 Mo1 O1 82.28(10)
O3 Mo1 N2 156.22(11)
O2 Mo1 N2 75.03(11)
O1 Mo1 N2 88.50(11)
O3 Mo1 N1 87.91(11)
O2 Mo1 N1 154.04(11)
O1 Mo1 N1 73.92(11)
N2 Mo1 N1 113.84(12)
O3 Mo1 N3 75.34(11)
O2 Mo1 N3 83.61(11)
O1 Mo1 N3 160.03(11)
N2 Mo1 N3 101.42(12)
N1 Mo1 N3 116.39(12)
O3 Mo1 N10 127.44(11)
O2 Mo1 N10 133.43(10)
O1 Mo1 N10 127.47(10)
N2 Mo1 N10 71.59(12)
N1 Mo1 N10 71.29(11)
N3 Mo1 N10 72.42(11)
O6 Mo2 O5 82.77(10)
O6 Mo2 O4 84.46(10)
O5 Mo2 O4 81.33(10)
O6 Mo2 N4 90.15(11)
O5 Mo2 N4 154.90(11)
O4 Mo2 N4 74.01(11)
O6 Mo2 N5 157.67(11)
O5 Mo2 N5 75.09(11)
O4 Mo2 N5 89.27(11)
N4 Mo2 N5 108.70(12)
O6 Mo2 N6 74.40(11)
O5 Mo2 N6 88.61(11)
O4 Mo2 N6 157.60(11)
N4 Mo2 N6 112.71(12)
N5 Mo2 N6 107.49(12)
O6 Mo2 N20 128.12(11)
O5 Mo2 N20 131.86(10)
O4 Mo2 N20 130.57(10)
N4 Mo2 N20 70.54(11)
N5 Mo2 N20 71.26(11)
N6 Mo2 N20 70.36(11)
C11 O1 Mo1 120.9(2)
C21 O2 Mo1 120.1(2)
C31 O3 Mo1 117.2(2)
C41 O4 Mo2 120.3(2)
C51 O5 Mo2 119.8(2)
C61 O6 Mo2 120.5(2)
C12 N1 C112 124.1(3)
C12 N1 Mo1 119.3(2)
C112 N1 Mo1 116.5(2)
C22 N2 C122 124.8(3)
C22 N2 Mo1 118.7(2)
C122 N2 Mo1 116.1(2)
C32 N3 C132 127.3(3)
C32 N3 Mo1 113.3(2)
C132 N3 Mo1 118.2(2)
C42 N4 C142 123.6(3)
C42 N4 Mo2 119.4(2)
C142 N4 Mo2 116.4(2)
C52 N5 C152 124.9(3)
C52 N5 Mo2 117.7(2)
C152 N5 Mo2 117.1(2)
C62 N6 C162 124.2(3)
C62 N6 Mo2 117.8(2)
C162 N6 Mo2 117.6(2)
C121 N10 C131 110.6(3)
C121 N10 C111 114.2(3)
C131 N10 C111 111.9(3)
C121 N10 Mo1 104.8(2)
C131 N10 Mo1 107.9(2)
C111 N10 Mo1 106.9(2)
C151 N20 C161 111.1(3)
C151 N20 C141 113.3(3)
C161 N20 C141 112.5(3)
C151 N20 Mo2 105.9(2)
C161 N20 Mo2 107.5(2)
C141 N20 Mo2 106.0(2)
O1 C11 C16 124.5(3)
O1 C11 C12 114.1(3)
C16 C11 C12 121.3(3)
N1 C12 C13 128.8(4)
N1 C12 C11 110.9(3)
C13 C12 C11 120.0(3)
C14 C13 C12 119.9(4)
C14 C13 H13 120.1
C12 C13 H13 120.1
C13 C14 C15 118.3(3)
C13 C14 C18 120.1(3)
C15 C14 C18 121.6(3)
C16 C15 C14 124.1(4)
C16 C15 H15 118.0
C14 C15 H15 118.0
C15 C16 C11 116.2(3)
C15 C16 C17 122.4(3)
C11 C16 C17 121.2(3)
C16 C17 C173 110.4(3)
C16 C17 C171 112.7(3)
C173 C17 C171 107.9(3)
C16 C17 C172 108.6(3)
C173 C17 C172 109.8(3)
C171 C17 C172 107.4(3)
C183 C18 C181 107.8(4)
C183 C18 C14 110.5(3)
C181 C18 C14 111.8(3)
C183 C18 C182 108.6(3)
C181 C18 C182 109.2(4)
C14 C18 C182 108.8(3)
O2 C21 C26 124.5(4)
O2 C21 C22 114.7(3)
C26 C21 C22 120.8(4)
N2 C22 C23 128.1(4)
N2 C22 C21 111.1(3)
C23 C22 C21 120.7(4)
C24 C23 C22 119.6(4)
C24 C23 H23 120.2
C22 C23 H23 120.2
C23 C24 C25 118.4(4)
C23 C24 C28 121.5(4)
C25 C24 C28 120.1(4)
C26 C25 C24 124.2(4)
C26 C25 H25 117.9
C24 C25 H25 117.9
C25 C26 C21 116.2(4)
C25 C26 C27 122.6(4)
C21 C26 C27 121.2(4)
C26 C27 C272 110.3(3)
C26 C27 C273 112.1(4)
C272 C27 C273 109.1(3)
C26 C27 C271 108.9(3)
C272 C27 C271 109.5(4)
C273 C27 C271 106.8(3)
C283 C28 C281 108.4(4)
C283 C28 C282 107.8(4)
C281 C28 C282 110.3(4)
C284 C28 C24 113.4(15)
C283 C28 C24 113.2(4)
C281 C28 C24 109.4(4)
C282 C28 C24 107.7(4)
C284 C28 C286 117(2)
C24 C28 C286 111.4(15)
C284 C28 C285 111(2)
C24 C28 C285 104.9(12)
C286 C28 C285 97(2)
O3 C31 C36 122.5(3)
O3 C31 C32 115.2(3)
C36 C31 C32 122.2(4)
N3 C32 C33 130.8(4)
N3 C32 C31 110.8(3)
C33 C32 C31 118.4(4)
C34 C33 C32 120.7(4)
C34 C33 H33 119.6
C32 C33 H33 119.6
C33 C34 C35 118.8(4)
C33 C34 C38 121.6(4)
C35 C34 C38 119.6(4)
C36 C35 C34 123.4(4)
C36 C35 H35 118.3
C34 C35 H35 118.3
C35 C36 C31 116.4(4)
C35 C36 C37 122.9(4)
C31 C36 C37 120.7(3)
C36 C37 C371 109.8(3)
C36 C37 C373 110.3(3)
C371 C37 C373 109.8(4)
C36 C37 C372 112.2(3)
C371 C37 C372 107.1(3)
C373 C37 C372 107.5(3)
C382 C38 C381 107.7(4)
C382 C38 C383 108.9(4)
C381 C38 C383 108.6(4)
C382 C38 C34 112.7(3)
C381 C38 C34 110.8(3)
C383 C38 C34 108.0(3)
O4 C41 C42 114.9(3)
O4 C41 C46 124.3(3)
C42 C41 C46 120.8(3)
N4 C42 C43 129.1(3)
N4 C42 C41 110.3(3)
C43 C42 C41 120.6(3)
C44 C43 C42 119.5(4)
C44 C43 H43 120.2
C42 C43 H43 120.2
C43 C44 C45 118.6(3)
C43 C44 C48 121.6(3)
C45 C44 C48 119.8(3)
C46 C45 C44 123.8(4)
C46 C45 H45 118.1
C44 C45 H45 118.1
C45 C46 C41 116.3(3)
C45 C46 C47 122.8(3)
C41 C46 C47 120.9(3)
C472 C47 C46 111.5(3)
C472 C47 C471 108.3(3)
C46 C47 C471 110.9(3)
C472 C47 C473 110.5(3)
C46 C47 C473 107.1(3)
C471 C47 C473 108.4(3)
C481 C48 C483 109.4(4)
C481 C48 C44 108.8(3)
C483 C48 C44 111.3(3)
C481 C48 C482 107.6(4)
C483 C48 C482 108.0(4)
C44 C48 C482 111.6(3)
O5 C51 C56 123.9(3)
O5 C51 C52 114.9(3)
C56 C51 C52 121.1(4)
N5 C52 C53 128.8(4)
N5 C52 C51 111.0(3)
C53 C52 C51 120.0(4)
C52 C53 C54 120.4(4)
C52 C53 H53 119.8
C54 C53 H53 119.8
C53 C54 C55 117.5(4)
C53 C54 C58 120.8(4)
C55 C54 C58 121.6(3)
C56 C55 C54 124.2(4)
C56 C55 H55 117.9
C54 C55 H55 117.9
C55 C56 C51 116.4(4)
C55 C56 C57 122.0(3)
C51 C56 C57 121.7(3)
C571 C57 C572 108.4(3)
C571 C57 C56 112.8(3)
C572 C57 C56 110.3(3)
C571 C57 C573 107.0(3)
C572 C57 C573 110.4(3)
C56 C57 C573 107.9(3)
C583 C58 C582 110.4(5)
C583 C58 C581 106.6(5)
C582 C58 C581 107.9(4)
C583 C58 C54 112.1(4)
C582 C58 C54 107.7(4)
C581 C58 C54 112.1(4)
O6 C61 C66 124.9(3)
O6 C61 C62 113.9(3)
C66 C61 C62 121.1(4)
N6 C62 C63 128.7(4)
N6 C62 C61 111.4(3)
C63 C62 C61 119.7(4)
C64 C63 C62 119.7(4)
C64 C63 H63 120.2
C62 C63 H63 120.2
C63 C64 C65 119.0(4)
C63 C64 C68 119.5(4)
C65 C64 C68 121.5(4)
C66 C65 C64 123.2(4)
C66 C65 H65 118.4
C64 C65 H65 118.4
C65 C66 C61 117.0(4)
C65 C66 C67 122.7(4)
C61 C66 C67 120.3(3)
C66 C67 C671 111.6(3)
C66 C67 C673 111.7(3)
C671 C67 C673 107.5(3)
C66 C67 C672 107.9(3)
C671 C67 C672 107.9(3)
C673 C67 C672 110.2(3)
C683 C68 C682 109.2(4)
C685 C68 C64 110.5(14)
C683 C68 C64 113.4(4)
C682 C68 C64 108.4(4)
C683 C68 C681 108.0(4)
C682 C68 C681 107.3(4)
C64 C68 C681 110.3(4)
C685 C68 C686 115(2)
C64 C68 C686 114.6(14)
C685 C68 C684 107(2)
C64 C68 C684 106.2(13)
C686 C68 C684 103(2)
C116 C111 C112 121.5(4)
C116 C111 N10 125.7(3)
C112 C111 N10 112.8(3)
C113 C112 N1 128.1(3)
C113 C112 C111 118.8(3)
N1 C112 C111 112.9(3)
C114 C113 C112 120.5(4)
C114 C113 H113 119.7
C112 C113 H113 119.7
C113 C114 C115 119.0(4)
C113 C114 C117 120.4(4)
C115 C114 C117 120.6(4)
C114 C115 C116 121.5(4)
C114 C115 H115 119.2
C116 C115 H115 119.2
C111 C116 C115 118.6(4)
C111 C116 H116 120.7
C115 C116 H116 120.7
C114 C117 H11A 109.5
C114 C117 H11B 109.5
H11A C117 H11B 109.5
C114 C117 H11C 109.5
H11A C117 H11C 109.5
H11B C117 H11C 109.5
C126 C121 C122 122.0(4)
C126 C121 N10 125.0(4)
C122 C121 N10 113.0(3)
C123 C122 N2 128.6(4)
C123 C122 C121 118.5(4)
N2 C122 C121 112.7(3)
C122 C123 C124 120.9(4)
C122 C123 H123 119.5
C124 C123 H123 119.5
C125 C124 C123 118.8(4)
C125 C124 C127 121.9(4)
C123 C124 C127 119.2(4)
C124 C125 C126 121.7(4)
C124 C125 H125 119.1
C126 C125 H125 119.1
C121 C126 C125 117.9(4)
C121 C126 H126 121.0
C125 C126 H126 121.0
C124 C127 H12A 109.5
C124 C127 H12B 109.5
H12A C127 H12B 109.5
C124 C127 H12C 109.5
H12A C127 H12C 109.5
H12B C127 H12C 109.5
C136 C131 C132 122.8(4)
C136 C131 N10 122.0(3)
C132 C131 N10 115.2(3)
C131 C132 C133 117.0(4)
C131 C132 N3 113.5(3)
C133 C132 N3 129.4(4)
C132 C133 C134 121.4(4)
C132 C133 H133 119.3
C134 C133 H133 119.3
C135 C134 C133 119.5(4)
C135 C134 C137 120.9(4)
C133 C134 C137 119.6(4)
C134 C135 C136 120.4(4)
C134 C135 H135 119.8
C136 C135 H135 119.8
C131 C136 C135 118.8(4)
C131 C136 H136 120.6
C135 C136 H136 120.6
C134 C137 H13A 109.5
C134 C137 H13B 109.5
H13A C137 H13B 109.5
C134 C137 H13C 109.5
H13A C137 H13C 109.5
H13B C137 H13C 109.5
C146 C141 C142 121.9(4)
C146 C141 N20 125.6(3)
C142 C141 N20 112.5(3)
C143 C142 C141 118.9(4)
C143 C142 N4 127.9(3)
C141 C142 N4 112.7(3)
C142 C143 C144 121.3(4)
C142 C143 H143 119.4
C144 C143 H143 119.4
C145 C144 C143 118.5(4)
C145 C144 C147 121.7(4)
C143 C144 C147 119.7(4)
C144 C145 C146 121.3(4)
C144 C145 H145 119.4
C146 C145 H145 119.4
C141 C146 C145 118.1(4)
C141 C146 H146 120.9
C145 C146 H146 120.9
C144 C147 H14A 109.5
C144 C147 H14B 109.5
H14A C147 H14B 109.5
C144 C147 H14C 109.5
H14A C147 H14C 109.5
H14B C147 H14C 109.5
C156 C151 C152 121.8(4)
C156 C151 N20 124.3(4)
C152 C151 N20 113.7(3)
C153 C152 C151 118.5(4)
C153 C152 N5 128.5(4)
C151 C152 N5 112.8(3)
C152 C153 C154 120.1(4)
C152 C153 H153 119.9
C154 C153 H153 119.9
C155 C154 C153 119.7(4)
C155 C154 C157 120.8(4)
C153 C154 C157 119.5(4)
C154 C155 C156 121.1(4)
C154 C155 H155 119.4
C156 C155 H155 119.4
C151 C156 C155 118.6(4)
C151 C156 H156 120.7
C155 C156 H156 120.7
C154 C157 H15A 109.5
C154 C157 H15B 109.5
H15A C157 H15B 109.5
C154 C157 H15C 109.5
H15A C157 H15C 109.5
H15B C157 H15C 109.5
C166 C161 C162 121.4(4)
C166 C161 N20 124.9(4)
C162 C161 N20 113.7(3)
C163 C162 C161 118.8(4)
C163 C162 N6 128.5(4)
C161 C162 N6 112.5(3)
C162 C163 C164 120.4(4)
C162 C163 H163 119.8
C164 C163 H163 119.8
C165 C164 C163 119.6(4)
C165 C164 C167 120.4(4)
C163 C164 C167 120.0(4)
C166 C165 C164 120.3(4)
C166 C165 H165 119.8
C164 C165 H165 119.8
C161 C166 C165 119.4(4)
C161 C166 H166 120.3
C165 C166 H166 120.3
C164 C167 H16A 109.5
C164 C167 H16B 109.5
H16A C167 H16B 109.5
C164 C167 H16C 109.5
H16A C167 H16C 109.5
H16B C167 H16C 109.5
C17 C171 H17A 109.5
C17 C171 H17B 109.5
H17A C171 H17B 109.5
C17 C171 H17C 109.5
H17A C171 H17C 109.5
H17B C171 H17C 109.5
C17 C172 H17D 109.5
C17 C172 H17E 109.5
H17D C172 H17E 109.5
C17 C172 H17F 109.5
H17D C172 H17F 109.5
H17E C172 H17F 109.5
C17 C173 H17G 109.5
C17 C173 H17H 109.5
H17G C173 H17H 109.5
C17 C173 H17I 109.5
H17G C173 H17I 109.5
H17H C173 H17I 109.5
C18 C181 H18A 109.5
C18 C181 H18B 109.5
H18A C181 H18B 109.5
C18 C181 H18C 109.5
H18A C181 H18C 109.5
H18B C181 H18C 109.5
C18 C182 H18D 109.5
C18 C182 H18E 109.5
H18D C182 H18E 109.5
C18 C182 H18F 109.5
H18D C182 H18F 109.5
H18E C182 H18F 109.5
C18 C183 H18G 109.5
C18 C183 H18H 109.5
H18G C183 H18H 109.5
C18 C183 H18I 109.5
H18G C183 H18I 109.5
H18H C183 H18I 109.5
C27 C271 H27A 109.5
C27 C271 H27B 109.5
H27A C271 H27B 109.5
C27 C271 H27C 109.5
H27A C271 H27C 109.5
H27B C271 H27C 109.5
C27 C272 H27D 109.5
C27 C272 H27E 109.5
H27D C272 H27E 109.5
C27 C272 H27F 109.5
H27D C272 H27F 109.5
H27E C272 H27F 109.5
C27 C273 H27G 109.5
C27 C273 H27H 109.5
H27G C273 H27H 109.5
C27 C273 H27I 109.5
H27G C273 H27I 109.5
H27H C273 H27I 109.5
C28 C281 H28A 109.5
C28 C281 H28B 109.5
H28A C281 H28B 109.5
C28 C281 H28C 109.5
H28A C281 H28C 109.5
H28B C281 H28C 109.5
C28 C282 H28D 109.5
C28 C282 H28E 109.5
H28D C282 H28E 109.5
C28 C282 H28F 109.5
H28D C282 H28F 109.5
H28E C282 H28F 109.5
C28 C283 H28G 109.5
C28 C283 H28H 109.5
H28G C283 H28H 109.5
C28 C283 H28I 109.5
H28G C283 H28I 109.5
H28H C283 H28I 109.5
C28 C284 H28J 109.5
C28 C284 H28K 109.5
H28J C284 H28K 109.5
C28 C284 H28L 109.5
H28J C284 H28L 109.5
H28K C284 H28L 109.5
C28 C285 H28M 109.5
C28 C285 H28N 109.5
H28M C285 H28N 109.5
C28 C285 H28O 109.5
H28M C285 H28O 109.5
H28N C285 H28O 109.5
C28 C286 H28P 109.5
C28 C286 H28Q 109.5
H28P C286 H28Q 109.5
C28 C286 H28R 109.5
H28P C286 H28R 109.5
H28Q C286 H28R 109.5
C37 C371 H37A 109.5
C37 C371 H37B 109.5
H37A C371 H37B 109.5
C37 C371 H37C 109.5
H37A C371 H37C 109.5
H37B C371 H37C 109.5
C37 C372 H37D 109.5
C37 C372 H37E 109.5
H37D C372 H37E 109.5
C37 C372 H37F 109.5
H37D C372 H37F 109.5
H37E C372 H37F 109.5
C37 C373 H37G 109.5
C37 C373 H37H 109.5
H37G C373 H37H 109.5
C37 C373 H37I 109.5
H37G C373 H37I 109.5
H37H C373 H37I 109.5
C38 C381 H38A 109.5
C38 C381 H38B 109.5
H38A C381 H38B 109.5
C38 C381 H38C 109.5
H38A C381 H38C 109.5
H38B C381 H38C 109.5
C38 C382 H38D 109.5
C38 C382 H38E 109.5
H38D C382 H38E 109.5
C38 C382 H38F 109.5
H38D C382 H38F 109.5
H38E C382 H38F 109.5
C38 C383 H38G 109.5
C38 C383 H38H 109.5
H38G C383 H38H 109.5
C38 C383 H38I 109.5
H38G C383 H38I 109.5
H38H C383 H38I 109.5
C47 C471 H47A 109.5
C47 C471 H47B 109.5
H47A C471 H47B 109.5
C47 C471 H47C 109.5
H47A C471 H47C 109.5
H47B C471 H47C 109.5
C47 C472 H47D 109.5
C47 C472 H47E 109.5
H47D C472 H47E 109.5
C47 C472 H47F 109.5
H47D C472 H47F 109.5
H47E C472 H47F 109.5
C47 C473 H47G 109.5
C47 C473 H47H 109.5
H47G C473 H47H 109.5
C47 C473 H47I 109.5
H47G C473 H47I 109.5
H47H C473 H47I 109.5
C48 C481 H48A 109.5
C48 C481 H48B 109.5
H48A C481 H48B 109.5
C48 C481 H48C 109.5
H48A C481 H48C 109.5
H48B C481 H48C 109.5
C48 C482 H48D 109.5
C48 C482 H48E 109.5
H48D C482 H48E 109.5
C48 C482 H48F 109.5
H48D C482 H48F 109.5
H48E C482 H48F 109.5
C48 C483 H48G 109.5
C48 C483 H48H 109.5
H48G C483 H48H 109.5
C48 C483 H48I 109.5
H48G C483 H48I 109.5
H48H C483 H48I 109.5
C57 C571 H57A 109.5
C57 C571 H57B 109.5
H57A C571 H57B 109.5
C57 C571 H57C 109.5
H57A C571 H57C 109.5
H57B C571 H57C 109.5
C57 C572 H57D 109.5
C57 C572 H57E 109.5
H57D C572 H57E 109.5
C57 C572 H57F 109.5
H57D C572 H57F 109.5
H57E C572 H57F 109.5
C57 C573 H57G 109.5
C57 C573 H57H 109.5
H57G C573 H57H 109.5
C57 C573 H57I 109.5
H57G C573 H57I 109.5
H57H C573 H57I 109.5
C58 C581 H58A 109.5
C58 C581 H58B 109.5
H58A C581 H58B 109.5
C58 C581 H58C 109.5
H58A C581 H58C 109.5
H58B C581 H58C 109.5
C58 C582 H58D 109.5
C58 C582 H58E 109.5
H58D C582 H58E 109.5
C58 C582 H58F 109.5
H58D C582 H58F 109.5
H58E C582 H58F 109.5
C58 C583 H58G 109.5
C58 C583 H58H 109.5
H58G C583 H58H 109.5
C58 C583 H58I 109.5
H58G C583 H58I 109.5
H58H C583 H58I 109.5
C67 C671 H67A 109.5
C67 C671 H67B 109.5
H67A C671 H67B 109.5
C67 C671 H67C 109.5
H67A C671 H67C 109.5
H67B C671 H67C 109.5
C67 C672 H67D 109.5
C67 C672 H67E 109.5
H67D C672 H67E 109.5
C67 C672 H67F 109.5
H67D C672 H67F 109.5
H67E C672 H67F 109.5
C67 C673 H67G 109.5
C67 C673 H67H 109.5
H67G C673 H67H 109.5
C67 C673 H67I 109.5
H67G C673 H67I 109.5
H67H C673 H67I 109.5
C68 C681 H68A 109.5
C68 C681 H68B 109.5
H68A C681 H68B 109.5
C68 C681 H68C 109.5
H68A C681 H68C 109.5
H68B C681 H68C 109.5
C68 C682 H68D 109.5
C68 C682 H68E 109.5
H68D C682 H68E 109.5
C68 C682 H68F 109.5
H68D C682 H68F 109.5
H68E C682 H68F 109.5
C68 C683 H68G 109.5
C68 C683 H68H 109.5
H68G C683 H68H 109.5
C68 C683 H68I 109.5
H68G C683 H68I 109.5
H68H C683 H68I 109.5
C68 C684 H68J 109.5
C68 C684 H68K 109.5
H68J C684 H68K 109.5
C68 C684 H68L 109.5
H68J C684 H68L 109.5
H68K C684 H68L 109.5
C68 C685 H68M 109.5
C68 C685 H68N 109.5
H68M C685 H68N 109.5
C68 C685 H68O 109.5
H68M C685 H68O 109.5
H68N C685 H68O 109.5
C68 C686 H68P 109.5
C68 C686 H68Q 109.5
H68P C686 H68Q 109.5
C68 C686 H68R 109.5
H68P C686 H68R 109.5
H68Q C686 H68R 109.5
N7 C71 C72 179.4(8)
C71 C72 H72A 109.5
C71 C72 H72B 109.5
H72A C72 H72B 109.5
C71 C72 H72C 109.5
H72A C72 H72C 109.5
H72B C72 H72C 109.5
N8 C81 C82 179.0(9)
C81 C82 H82A 109.5
C81 C82 H82B 109.5
H82A C82 H82B 109.5
C81 C82 H82C 109.5
H82A C82 H82C 109.5
H82B C82 H82C 109.5

loop_
_geom_bond_atom_site_label_1
_geom_bond_atom_site_label_2
_geom_bond_distance
Mo1 O3 1.967(2)
Mo1 O2 2.003(2)
Mo1 O1 2.013(2)
Mo1 N2 2.047(3)
Mo1 N1 2.051(3)
Mo1 N3 2.092(3)
Mo1 N10 2.262(3)
Mo2 O6 1.988(2)
Mo2 O5 1.991(2)
Mo2 O4 2.004(2)
Mo2 N4 2.058(3)
Mo2 N5 2.068(3)
Mo2 N6 2.078(3)
Mo2 N20 2.283(3)
O1 C11 1.325(4)
O2 C21 1.335(4)
O3 C31 1.337(4)
O4 C41 1.334(4)
O5 C51 1.339(4)
O6 C61 1.336(4)
N1 C12 1.378(4)
N1 C112 1.404(4)
N2 C22 1.381(5)
N2 C122 1.393(5)
N3 C32 1.394(5)
N3 C132 1.396(5)
N4 C42 1.379(4)
N4 C142 1.410(5)
N5 C52 1.386(5)
N5 C152 1.413(5)
N6 C62 1.368(5)
N6 C162 1.405(4)
N10 C121 1.467(5)
N10 C131 1.471(5)
N10 C111 1.478(5)
N20 C151 1.461(5)
N20 C161 1.464(5)
N20 C141 1.469(5)
C11 C16 1.401(5)
C11 C12 1.407(5)
C12 C13 1.399(5)
C13 C14 1.386(5)
C13 H13 0.9500
C14 C15 1.401(5)
C14 C18 1.530(5)
C15 C16 1.389(5)
C15 H15 0.9500
C16 C17 1.521(5)
C17 C173 1.526(6)
C17 C171 1.529(5)
C17 C172 1.536(6)
C18 C183 1.521(5)
C18 C181 1.524(5)
C18 C182 1.537(6)
C21 C26 1.403(5)
C21 C22 1.408(5)
C22 C23 1.391(5)
C23 C24 1.382(5)
C23 H23 0.9500
C24 C25 1.401(6)
C24 C28 1.539(5)
C25 C26 1.384(5)
C25 H25 0.9500
C26 C27 1.526(5)
C27 C272 1.530(6)
C27 C273 1.536(5)
C27 C271 1.536(5)
C28 C284 1.47(4)
C28 C283 1.516(7)
C28 C281 1.517(7)
C28 C282 1.545(6)
C28 C286 1.61(4)
C28 C285 1.65(4)
C31 C36 1.399(5)
C31 C32 1.416(5)
C32 C33 1.400(5)
C33 C34 1.379(5)
C33 H33 0.9500
C34 C35 1.402(5)
C34 C38 1.529(5)
C35 C36 1.384(5)
C35 H35 0.9500
C36 C37 1.525(5)
C37 C371 1.530(5)
C37 C373 1.538(6)
C37 C372 1.538(5)
C38 C382 1.526(6)
C38 C381 1.526(6)
C38 C383 1.530(6)
C41 C42 1.399(5)
C41 C46 1.416(5)
C42 C43 1.396(5)
C43 C44 1.385(5)
C43 H43 0.9500
C44 C45 1.409(5)
C44 C48 1.533(5)
C45 C46 1.379(5)
C45 H45 0.9500
C46 C47 1.531(5)
C47 C472 1.523(5)
C47 C471 1.533(5)
C47 C473 1.538(5)
C48 C481 1.522(6)
C48 C483 1.523(5)
C48 C482 1.538(6)
C51 C56 1.400(5)
C51 C52 1.407(5)
C52 C53 1.387(5)
C53 C54 1.392(5)
C53 H53 0.9500
C54 C55 1.407(5)
C54 C58 1.528(5)
C55 C56 1.381(5)
C55 H55 0.9500
C56 C57 1.539(5)
C57 C571 1.529(5)
C57 C572 1.536(5)
C57 C573 1.545(5)
C58 C583 1.496(7)
C58 C582 1.506(6)
C58 C581 1.506(6)
C61 C66 1.402(5)
C61 C62 1.413(5)
C62 C63 1.408(5)
C63 C64 1.381(5)
C63 H63 0.9500
C64 C65 1.411(5)
C64 C68 1.533(5)
C65 C66 1.387(5)
C65 H65 0.9500
C66 C67 1.526(5)
C67 C671 1.530(5)
C67 C673 1.529(5)
C67 C672 1.535(6)
C68 C685 1.48(4)
C68 C683 1.513(6)
C68 C682 1.523(6)
C68 C681 1.540(6)
C68 C686 1.56(4)
C68 C684 1.64(4)
C111 C116 1.367(5)
C111 C112 1.399(5)
C112 C113 1.387(5)
C113 C114 1.383(5)
C113 H113 0.9500
C114 C115 1.384(5)
C114 C117 1.507(5)
C115 C116 1.387(5)
C115 H115 0.9500
C116 H116 0.9500
C117 H11A 0.9800
C117 H11B 0.9800
C117 H11C 0.9800
C121 C126 1.374(5)
C121 C122 1.407(5)
C122 C123 1.386(5)
C123 C124 1.397(5)
C123 H123 0.9500
C124 C125 1.384(6)
C124 C127 1.505(5)
C125 C126 1.404(6)
C125 H125 0.9500
C126 H126 0.9500
C127 H12A 0.9800
C127 H12B 0.9800
C127 H12C 0.9800
C131 C136 1.377(5)
C131 C132 1.388(5)
C132 C133 1.391(5)
C133 C134 1.390(5)
C133 H133 0.9500
C134 C135 1.380(6)
C134 C137 1.506(5)
C135 C136 1.385(5)
C135 H135 0.9500
C136 H136 0.9500
C137 H13A 0.9800
C137 H13B 0.9800
C137 H13C 0.9800
C141 C146 1.364(5)
C141 C142 1.402(5)
C142 C143 1.365(5)
C143 C144 1.393(5)
C143 H143 0.9500
C144 C145 1.388(5)
C144 C147 1.499(5)
C145 C146 1.403(5)
C145 H145 0.9500
C146 H146 0.9500
C147 H14A 0.9800
C147 H14B 0.9800
C147 H14C 0.9800
C151 C156 1.379(5)
C151 C152 1.393(5)
C152 C153 1.386(5)
C153 C154 1.400(5)
C153 H153 0.9500
C154 C155 1.374(5)
C154 C157 1.509(5)
C155 C156 1.383(5)
C155 H155 0.9500
C156 H156 0.9500
C157 H15A 0.9800
C157 H15B 0.9800
C157 H15C 0.9800
C161 C166 1.374(5)
C161 C162 1.390(5)
C162 C163 1.387(5)
C163 C164 1.394(5)
C163 H163 0.9500
C164 C165 1.385(6)
C164 C167 1.513(5)
C165 C166 1.386(5)
C165 H165 0.9500
C166 H166 0.9500
C167 H16A 0.9800
C167 H16B 0.9800
C167 H16C 0.9800
C171 H17A 0.9800
C171 H17B 0.9800
C171 H17C 0.9800
C172 H17D 0.9800
C172 H17E 0.9800
C172 H17F 0.9800
C173 H17G 0.9800
C173 H17H 0.9800
C173 H17I 0.9800
C181 H18A 0.9800
C181 H18B 0.9800
C181 H18C 0.9800
C182 H18D 0.9800
C182 H18E 0.9800
C182 H18F 0.9800
C183 H18G 0.9800
C183 H18H 0.9800
C183 H18I 0.9800
C271 H27A 0.9800
C271 H27B 0.9800
C271 H27C 0.9800
C272 H27D 0.9800
C272 H27E 0.9800
C272 H27F 0.9800
C273 H27G 0.9800
C273 H27H 0.9800
C273 H27I 0.9800
C281 H28A 0.9800
C281 H28B 0.9800
C281 H28C 0.9800
C282 H28D 0.9800
C282 H28E 0.9800
C282 H28F 0.9800
C283 H28G 0.9800
C283 H28H 0.9800
C283 H28I 0.9800
C284 H28J 0.9800
C284 H28K 0.9800
C284 H28L 0.9800
C285 H28M 0.9800
C285 H28N 0.9800
C285 H28O 0.9800
C286 H28P 0.9800
C286 H28Q 0.9800
C286 H28R 0.9800
C371 H37A 0.9800
C371 H37B 0.9800
C371 H37C 0.9800
C372 H37D 0.9800
C372 H37E 0.9800
C372 H37F 0.9800
C373 H37G 0.9800
C373 H37H 0.9800
C373 H37I 0.9800
C381 H38A 0.9800
C381 H38B 0.9800
C381 H38C 0.9800
C382 H38D 0.9800
C382 H38E 0.9800
C382 H38F 0.9800
C383 H38G 0.9800
C383 H38H 0.9800
C383 H38I 0.9800
C471 H47A 0.9800
C471 H47B 0.9800
C471 H47C 0.9800
C472 H47D 0.9800
C472 H47E 0.9800
C472 H47F 0.9800
C473 H47G 0.9800
C473 H47H 0.9800
C473 H47I 0.9800
C481 H48A 0.9800
C481 H48B 0.9800
C481 H48C 0.9800
C482 H48D 0.9800
C482 H48E 0.9800
C482 H48F 0.9800
C483 H48G 0.9800
C483 H48H 0.9800
C483 H48I 0.9800
C571 H57A 0.9800
C571 H57B 0.9800
C571 H57C 0.9800
C572 H57D 0.9800
C572 H57E 0.9800
C572 H57F 0.9800
C573 H57G 0.9800
C573 H57H 0.9800
C573 H57I 0.9800
C581 H58A 0.9800
C581 H58B 0.9800
C581 H58C 0.9800
C582 H58D 0.9800
C582 H58E 0.9800
C582 H58F 0.9800
C583 H58G 0.9800
C583 H58H 0.9800
C583 H58I 0.9800
C671 H67A 0.9800
C671 H67B 0.9800
C671 H67C 0.9800
C672 H67D 0.9800
C672 H67E 0.9800
C672 H67F 0.9800
C673 H67G 0.9800
C673 H67H 0.9800
C673 H67I 0.9800
C681 H68A 0.9800
C681 H68B 0.9800
C681 H68C 0.9800
C682 H68D 0.9800
C682 H68E 0.9800
C682 H68F 0.9800
C683 H68G 0.9800
C683 H68H 0.9800
C683 H68I 0.9800
C684 H68J 0.9800
C684 H68K 0.9800
C684 H68L 0.9800
C685 H68M 0.9800
C685 H68N 0.9800
C685 H68O 0.9800
C686 H68P 0.9800
C686 H68Q 0.9800
C686 H68R 0.9800
N7 C71 1.160(7)
C71 C72 1.438(8)
C72 H72A 0.9800
C72 H72B 0.9800
C72 H72C 0.9800
N8 C81 1.138(8)
C81 C82 1.410(9)
C82 H82A 0.9800
C82 H82B 0.9800
C82 H82C 0.9800
